data_1000152
loop_
_publ_author_name
'Le Bail, A.'
'Laval, J.-P.'

_publ_section_title
;
 Synthesis and crystal structure of \a-Ba~2~ZrF~8~ and Pb~2~ZrF~8~
 determined ab initio from synchrotron and neutron powder diffraction
 data
;
_journal_coden_ASTM EJSCE5
_journal_issue 4-5
_journal_name_full
;
 European Journal of Solid State and Inorganic Chemistry
;
_journal_page_first 357
_journal_page_last 372
_journal_paper_doi 10.1016/S0992-4361(98)80432-3
_journal_volume 35
_journal_year 1998
_chemical_formula_structural 'Ba2 Zr F8'
_chemical_formula_sum 'Ba2 F8 Zr'
_chemical_name_systematic 'Dibarium zirconium fluoride - \a'
_space_group_IT_number 62
_symmetry_cell_setting orthorhombic
_symmetry_Int_Tables_number 62
_symmetry_space_group_name_Hall '-P 2ac 2n'
_symmetry_space_group_name_H-M 'P n m a'
_cell_angle_alpha 90
_cell_angle_beta 90
_cell_angle_gamma 90
_cell_formula_units_Z 4
_cell_length_a 9.7401(2)
_cell_length_b 5.6167(1)
_cell_length_c 11.8839(3)
_cell_volume 650.1
_refine_ls_R_factor_all 0.024
_cod_database_code 1000152

loop_
_symmetry_equiv_pos_as_xyz
x,y,z
1/2+x,1/2-y,1/2-z
-x,1/2+y,-z
1/2-x,-y,1/2+z
-x,-y,-z
1/2-x,1/2+y,1/2+z
x,1/2-y,z
1/2+x,y,1/2-z

loop_
_atom_site_aniso_label
_atom_site_aniso_U_11
_atom_site_aniso_U_12
_atom_site_aniso_U_13
_atom_site_aniso_U_22
_atom_site_aniso_U_23
_atom_site_aniso_U_33
Ba1 0.0227(24) 0. -0.0033(18) 0.0068(19) 0. 0.0089(19)
Ba2 0.0235(23) 0. -0.0029(18) 0.0085(17) 0. 0.0084(23)
Zr1 0.0147(17) 0. 0.0002(16) 0.0148(13) 0. 0.0109(12)
F1 0.0205(13) 0.0059(11) -0.0041(13) 0.0127(12) -0.0040(18) 0.0221(14)
F2 0.0245(15) 0.0099(16) 0.0058(12) 0.0163(16) -0.0006(15) 0.0230(15)
F3 0.0399(17) -0.0210(14) 0.0101(22) 0.0268(17) 0.0005(16) 0.0184(14)
F4 0.0344(24) 0. 0.0126(22) 0.0162(22) 0. 0.0164(22)
F5 0.0180(22) 0. 0.0045(19) 0.0225(28) 0. 0.0200(24)

loop_
_atom_site_label
_atom_site_type_symbol
_atom_site_symmetry_multiplicity
_atom_site_Wyckoff_symbol
_atom_site_fract_x
_atom_site_fract_y
_atom_site_fract_z
_atom_site_occupancy
_atom_site_attached_hydrogens
_atom_site_calc_flag
Ba1 Ba2+ 4 c 0.8624(5) 0.25 0.9404(4) 1. 0 d
Ba2 Ba2+ 4 c 0.4468(4) 0.25 0.1603(3) 1. 0 d
Zr1 Zr4+ 4 c 0.2430(3) 0.25 0.8599(3) 1. 0 d
F1 F1- 8 d 0.0937(2) 0.5117(5) 0.8639(3) 1. 0 d
F2 F1- 8 d 0.1418(3) 0.9866(5) 0.4634(2) 1. 0 d
F3 F1- 8 d 0.3443(3) 0.4868(6) 0.7544(2) 1. 0 d
F4 F1- 4 c 0.1491(5) 0.25 0.0284(3) 1. 0 d
F5 F1- 4 c 0.1372(4) 0.25 0.6936(3) 1. 0 d

loop_
_atom_type_symbol
_atom_type_oxidation_number
Ba2+ 2.000
Zr4+ 4.000
F1- -1.000
